data_1008150
loop_
_publ_author_name
'Darriet, J'
'Soubeyroux, J L'
'Touhara, H'
'Tressaud, A'
'Hagenmueller, P'

_publ_section_title
;
Interactions magnetiques intra- et interclusters dans les
pentafluorures Ru F~5~ Et Os F~5~
;
_journal_coden_ASTM MRBUAC
_journal_name_full 'Materials Research Bulletin'
_journal_page_first 315
_journal_page_last 324
_journal_paper_doi 10.1016/0025-5408(82)90079-4
_journal_volume 17
_journal_year 1982
_chemical_formula_structural 'Os F5'
_chemical_formula_sum 'F5 Os'
_chemical_name_systematic 'Osmium(V) fluoride'
_space_group_IT_number 14
_symmetry_cell_setting monoclinic
_symmetry_Int_Tables_number 14
_symmetry_space_group_name_Hall '-P 2ybc'
_symmetry_space_group_name_H-M 'P 1 21/c 1'
_cell_angle_alpha 90
_cell_angle_beta 99.13
_cell_angle_gamma 90
_cell_formula_units_Z 8
_cell_length_a 5.403
_cell_length_b 9.866
_cell_length_c 12.336
_cell_volume 649.3
_refine_ls_R_factor_all 0.065
_cod_database_code 1008150

loop_
_symmetry_equiv_pos_as_xyz
x,y,z
-x,1/2+y,1/2-z
-x,-y,-z
x,1/2-y,1/2+z

loop_
_atom_site_label
_atom_site_type_symbol
_atom_site_symmetry_multiplicity
_atom_site_Wyckoff_symbol
_atom_site_fract_x
_atom_site_fract_y
_atom_site_fract_z
_atom_site_occupancy
_atom_site_attached_hydrogens
_atom_site_calc_flag
Os1 Os5+ 4 e -0.002 0.255 0.015 1. 0 d
Os2 Os5+ 4 e 0.309 0.026 0.201 1. 0 d
F1 F1- 4 e 0.167(1) 0.080(1) 0.059(1) 1. 0 d
F2 F1- 4 e 0.094(1) 0.320(1) 0.131(1) 1. 0 d
F3 F1- 4 e 0.417(1) -0.066(1) 0.332(1) 1. 0 d
F4 F1- 4 e 0.480(1) 0.179(1) 0.244(1) 1. 0 d
F5 F1- 4 e -0.161(1) 0.422(1) -0.053(1) 1. 0 d
F6 F1- 4 e -0.060(1) 0.175(1) -0.151(1) 1. 0 d
F7 F1- 4 e -0.311(1) 0.174(1) 0.042(1) 1. 0 d
F8 F1- 4 e 0.558(1) -0.069(1) 0.152(1) 1. 0 d
F9 F1- 4 e 0.007(1) 0.068(1) 0.248(1) 1. 0 d
F10 F1- 4 e 0.310(1) 0.325(1) -0.050(1) 1. 0 d

loop_
_atom_type_symbol
_atom_type_oxidation_number
Os5+ 5.000
F1- -1.000
